data_4114791
loop_
_publ_author_name
'Anna S. Gardberg'
'Kaiming Deng'
'Donald E. Ellis'
'James A. Ibers'

_publ_contact_author_address
; Department of Chemistry
  Northwestern University
  2145 Sheridan Rd.
  Evanston, IL 60208-3113, USA
;
_publ_contact_author_email ibers@chem.northwestern.edu
_publ_contact_author_fax (847)491-2976
_publ_contact_author_name 'James A. Ibers'
_publ_contact_author_phone (847)491-5449
_publ_section_title
;
 Preparation and Structure of (Cu(pc))~3~(ReO~4~)~2~ and Theoretical
 Investigation of Cu(pc)(ReO~4~), Cu(pc)(ReO~4~)~2~, and
 (Cu(pc))~3~(ReO~4~)~2~
;
_journal_name_full 'Journal of the American Chemical Society'
_journal_page_first 5476
_journal_page_last 5480
_journal_paper_doi 10.1021/ja011829w
_journal_volume 124
_journal_year 2002
_chemical_formula_sum 'C96 H48 Cu3 N24 O8 Re2'
_chemical_formula_weight 2228.60
_chemical_name_systematic
; 
 ? 
;
_space_group_IT_number 2
_symmetry_cell_setting triclinic
_symmetry_space_group_name_Hall '-P 1'
_symmetry_space_group_name_H-M 'P -1'
_atom_sites_solution_hydrogens geom
_atom_sites_solution_primary direct
_atom_sites_solution_secondary difmap
_audit_creation_method SHELXL-97
_cell_angle_alpha 64.6376(9)
_cell_angle_beta 64.2570(9)
_cell_angle_gamma 66.0549(9)
_cell_formula_units_Z 1
_cell_length_a 12.6202(6)
_cell_length_b 13.7596(7)
_cell_length_c 14.0294(7)
_cell_measurement_reflns_used 3797
_cell_measurement_temperature 153(2)
_cell_measurement_theta_max 22.68
_cell_measurement_theta_min 2.84
_cell_volume 1909.22(16)
_computing_cell_refinement
;
SAINTPLUS 6.02A ("SMART Version 5.054," 2000)
;
_computing_data_collection 'SMART 5.054 ("SMART Version 5.054," 2000)'
_computing_data_reduction
;
SAINTPLUS 6.02A ("SMART Version 5.054," 2000)  
;
_computing_molecular_graphics
;
XP (Sheldrick, 1997)
WinGX (Farrugia, 1999)
;
_computing_structure_refinement 'SHELXL-97 (Sheldrick, 1997)'
_computing_structure_solution 'SHELXS-97 (Sheldrick, 1990)'
_diffrn_ambient_temperature 153(2)
_diffrn_measured_fraction_theta_full 0.902
_diffrn_measured_fraction_theta_max 0.902
_diffrn_measurement_device_type 'Bruker SMART 1000 CCD area detector'
_diffrn_measurement_method '0.25\% \w scans'
_diffrn_radiation_monochromator graphite
_diffrn_radiation_source 'standard focus sealed tube'
_diffrn_radiation_type MoK\a
_diffrn_radiation_wavelength 0.71073
_diffrn_reflns_av_R_equivalents 0.0757
_diffrn_reflns_av_sigmaI/netI 0.1161
_diffrn_reflns_limit_h_max 17
_diffrn_reflns_limit_h_min -16
_diffrn_reflns_limit_k_max 18
_diffrn_reflns_limit_k_min -18
_diffrn_reflns_limit_l_max 18
_diffrn_reflns_limit_l_min -19
_diffrn_reflns_number 23654
_diffrn_reflns_theta_full 29.00
_diffrn_reflns_theta_max 29.00
_diffrn_reflns_theta_min 1.69
_exptl_absorpt_coefficient_mu 4.065
_exptl_absorpt_correction_T_max 0.91
_exptl_absorpt_correction_T_min 0.75
_exptl_absorpt_correction_type numerical
_exptl_crystal_density_diffrn 1.938
_exptl_crystal_description prism
_exptl_crystal_F_000 1093
_exptl_crystal_size_max 0.044
_exptl_crystal_size_mid 0.042
_exptl_crystal_size_min 0.040
_refine_diff_density_max 1.450
_refine_diff_density_min -0.874
_refine_diff_density_rms 0.181
_refine_ls_extinction_method none
_refine_ls_goodness_of_fit_ref 1.005
_refine_ls_hydrogen_treatment mixed
_refine_ls_matrix_type full
_refine_ls_number_parameters 601
_refine_ls_number_reflns 9165
_refine_ls_number_restraints 0
_refine_ls_restrained_S_all 1.005
_refine_ls_R_factor_all 0.0958
_refine_ls_R_factor_gt 0.0526
_refine_ls_shift/su_max 0.001
_refine_ls_shift/su_mean 0.000
_refine_ls_structure_factor_coef Fsqd
_refine_ls_weighting_details
; calc 
 [1.00000+0.00000exp(0.00(sin\q/\l)^2^)]/ 
   [\s^2^(Fo^2^)+0.0000+0.0000*P+(0.0400P)^2^+0.0000sin\q/\l] 
 where P = 1.00000Fo^2^ + 0.00000Fc^2^ 
;
_refine_ls_weighting_scheme calc
_refine_ls_wR_factor_gt 0.1049
_refine_ls_wR_factor_ref 0.1201
_reflns_number_gt 6215
_reflns_number_total 9165
_reflns_threshold_expression >2sigma(I)
_cod_data_source_file ja011829w.cif
_cod_data_source_block mfacsad
_cod_database_code 4114791

loop_
_symmetry_equiv_pos_as_xyz
'x, y, z'
'-x, -y, -z'

loop_
_atom_site_label
_atom_site_type_symbol
_atom_site_fract_x
_atom_site_fract_y
_atom_site_fract_z
_atom_site_U_iso_or_equiv
_atom_site_adp_type
_atom_site_occupancy
_atom_site_symmetry_multiplicity
_atom_site_calc_flag
_atom_site_refinement_flags
Cu2_2 Cu 0.5000 0.5000 0.5000 0.0170(2) Uani 1 2 d S
N1_2 N 0.3794(4) 0.6252(4) 0.4374(4) 0.0178(11) Uani 1 1 d .
N2_2 N 0.2816(4) 0.7197(4) 0.5774(4) 0.0192(11) Uani 1 1 d .
N3_2 N 0.4424(4) 0.5547(4) 0.6257(4) 0.0175(11) Uani 1 1 d .
N4_2 N 0.5795(4) 0.4152(4) 0.7300(4) 0.0183(11) Uani 1 1 d .
C1_2 C 0.3609(5) 0.6446(5) 0.3397(5) 0.0176(13) Uani 1 1 d .
C2_2 C 0.2604(5) 0.7462(5) 0.3229(5) 0.0189(13) Uani 1 1 d .
C3_2 C 0.2062(6) 0.7995(5) 0.2394(5) 0.0234(14) Uani 1 1 d .
H3A_2 H 0.2339 0.7727 0.1781 0.028 Uiso 1 1 calc R
C4_2 C 0.1086(6) 0.8948(5) 0.2503(6) 0.0273(15) Uani 1 1 d .
H4A_2 H 0.0694 0.9343 0.1948 0.033 Uiso 1 1 calc R
C5_2 C 0.0682(6) 0.9325(6) 0.3402(6) 0.0303(16) Uani 1 1 d .
H5A_2 H 0.0015 0.9974 0.3447 0.036 Uiso 1 1 calc R
C6_2 C 0.1215(6) 0.8792(5) 0.4241(6) 0.0253(15) Uani 1 1 d .
H6A_2 H 0.0927 0.9056 0.4858 0.030 Uiso 1 1 calc R
C7_2 C 0.2192(6) 0.7851(5) 0.4130(5) 0.0201(13) Uani 1 1 d .
C8_2 C 0.2958(5) 0.7077(5) 0.4833(5) 0.0178(13) Uani 1 1 d .
C9_2 C 0.3511(5) 0.6489(5) 0.6420(5) 0.0211(14) Uani 1 1 d .
C10_2 C 0.3355(5) 0.6618(5) 0.7452(5) 0.0191(13) Uani 1 1 d .
C11_2 C 0.2567(6) 0.7425(5) 0.7978(5) 0.0220(14) Uani 1 1 d .
H11_2 H 0.1974 0.8029 0.7674 0.026 Uiso 1 1 calc R
C12_2 C 0.2677(6) 0.7318(5) 0.8955(5) 0.0257(15) Uani 1 1 d .
H12_2 H 0.2160 0.7862 0.9327 0.031 Uiso 1 1 calc R
C13_2 C 0.3529(6) 0.6428(6) 0.9399(5) 0.0292(16) Uani 1 1 d .
H13_2 H 0.3572 0.6371 1.0082 0.035 Uiso 1 1 calc R
C14_2 C 0.4325(6) 0.5614(5) 0.8890(5) 0.0238(14) Uani 1 1 d .
H14_2 H 0.4912 0.5009 0.9202 0.029 Uiso 1 1 calc R
C15_2 C 0.4217(5) 0.5733(5) 0.7890(5) 0.0196(13) Uani 1 1 d .
C16_2 C 0.4883(5) 0.5061(5) 0.7127(5) 0.0189(13) Uani 1 1 d .
Cu1_1 Cu 0.69194(6) 0.65708(6) 0.35065(6) 0.01743(17) Uani 1 1 d .
N1_1 N 0.8079(4) 0.5301(4) 0.2998(4) 0.0189(11) Uani 1 1 d .
N2_1 N 0.9007(4) 0.4272(4) 0.4476(4) 0.0184(11) Uani 1 1 d .
N3_1 N 0.7394(4) 0.5921(4) 0.4847(4) 0.0183(11) Uani 1 1 d .
N4_1 N 0.5992(4) 0.7270(4) 0.5833(4) 0.0194(11) Uani 1 1 d .
N5_1 N 0.5609(4) 0.7724(4) 0.4122(4) 0.0166(11) Uani 1 1 d .
N6_1 N 0.4676(5) 0.8732(4) 0.2651(4) 0.0191(11) Uani 1 1 d .
N7_1 N 0.6302(4) 0.7111(4) 0.2262(4) 0.0192(11) Uani 1 1 d .
N8_1 N 0.7703(5) 0.5759(4) 0.1285(4) 0.0196(11) Uani 1 1 d .
C1_1 C 0.8288(5) 0.5139(5) 0.2031(5) 0.0184(13) Uani 1 1 d .
C2_1 C 0.9259(5) 0.4115(5) 0.1914(5) 0.0203(13) Uani 1 1 d .
C3_1 C 0.9788(6) 0.3579(5) 0.1098(5) 0.0228(14) Uani 1 1 d .
H3_1 H 0.9541 0.3888 0.0454 0.027 Uiso 1 1 calc R
C4_1 C 1.0681(6) 0.2587(6) 0.1266(5) 0.0272(15) Uani 1 1 d .
H4_1 H 1.1063 0.2206 0.0724 0.033 Uiso 1 1 calc R
C5_1 C 1.1030(6) 0.2135(5) 0.2208(5) 0.0278(15) Uani 1 1 d .
H5_1 H 1.1643 0.1445 0.2301 0.033 Uiso 1 1 calc R
C6_1 C 1.0512(6) 0.2659(5) 0.3022(5) 0.0239(14) Uani 1 1 d .
H6_1 H 1.0759 0.2340 0.3667 0.029 Uiso 1 1 calc R
C7_1 C 0.9614(5) 0.3673(5) 0.2860(5) 0.0176(13) Uani 1 1 d .
C8_1 C 0.8878(5) 0.4430(5) 0.3515(5) 0.0200(13) Uani 1 1 d .
C9_1 C 0.8321(5) 0.4972(5) 0.5077(5) 0.0180(13) Uani 1 1 d .
C10_1 C 0.8474(5) 0.4812(5) 0.6113(5) 0.0176(13) Uani 1 1 d .
C11_1 C 0.9247(6) 0.4002(5) 0.6704(5) 0.0219(14) Uani 1 1 d .
H11_1 H 0.9846 0.3401 0.6441 0.026 Uiso 1 1 calc R
C12_1 C 0.9116(6) 0.4102(6) 0.7693(5) 0.0261(15) Uani 1 1 d .
H12_1 H 0.9636 0.3559 0.8116 0.031 Uiso 1 1 calc R
C13_1 C 0.8229(6) 0.4988(5) 0.8082(5) 0.0234(14) Uani 1 1 d .
H13_1 H 0.8155 0.5027 0.8769 0.028 Uiso 1 1 calc R
C14_1 C 0.7456(6) 0.5809(5) 0.7487(5) 0.0216(14) Uani 1 1 d .
H14_1 H 0.6867 0.6419 0.7739 0.026 Uiso 1 1 calc R
C15_1 C 0.7593(5) 0.5688(5) 0.6507(5) 0.0209(13) Uani 1 1 d .
C16_1 C 0.6924(5) 0.6369(5) 0.5697(5) 0.0193(13) Uani 1 1 d .
C17_1 C 0.5382(5) 0.7889(5) 0.5097(5) 0.0172(13) Uani 1 1 d .
C18_1 C 0.4395(5) 0.8885(5) 0.5224(5) 0.0175(13) Uani 1 1 d .
C19_1 C 0.3814(6) 0.9415(5) 0.6037(5) 0.0221(14) Uani 1 1 d .
H19A_1 H 0.4047 0.9111 0.6689 0.027 Uiso 1 1 calc R
C20_1 C 0.2890(6) 1.0393(5) 0.5885(5) 0.0238(14) Uani 1 1 d .
H20A_1 H 0.2483 1.0766 0.6434 0.029 Uiso 1 1 calc R
C21_1 C 0.2558(6) 1.0827(5) 0.4938(5) 0.0254(15) Uani 1 1 d .
H21A_1 H 0.1925 1.1502 0.4848 0.030 Uiso 1 1 calc R
C22_1 C 0.3112(5) 1.0316(5) 0.4115(5) 0.0219(14) Uani 1 1 d .
H22A_1 H 0.2872 1.0627 0.3467 0.026 Uiso 1 1 calc R
C23_1 C 0.4031(5) 0.9331(5) 0.4276(5) 0.0200(13) Uani 1 1 d .
C24_1 C 0.4792(5) 0.8576(5) 0.3617(5) 0.0174(13) Uani 1 1 d .
C25_1 C 0.5366(5) 0.8049(5) 0.2035(5) 0.0175(13) Uani 1 1 d .
C26_1 C 0.5208(6) 0.8197(5) 0.1012(5) 0.0209(13) Uani 1 1 d .
C27_1 C 0.4398(6) 0.8973(5) 0.0443(5) 0.0242(14) Uani 1 1 d .
H27A_1 H 0.3793 0.9569 0.0710 0.029 Uiso 1 1 calc R
C28_1 C 0.4495(6) 0.8858(5) -0.0517(5) 0.0259(15) Uani 1 1 d .
H28A_1 H 0.3941 0.9375 -0.0915 0.031 Uiso 1 1 calc R
C29_1 C 0.5403(6) 0.7986(6) -0.0921(5) 0.0282(15) Uani 1 1 d .
H29A_1 H 0.5457 0.7929 -0.1593 0.034 Uiso 1 1 calc R
C30_1 C 0.6212(6) 0.7217(6) -0.0365(5) 0.0268(15) Uani 1 1 d .
H30A_1 H 0.6828 0.6633 -0.0643 0.032 Uiso 1 1 calc R
C31_1 C 0.6102(5) 0.7320(5) 0.0623(5) 0.0176(13) Uani 1 1 d .
C32_1 C 0.6769(6) 0.6663(5) 0.1414(5) 0.0187(13) Uani 1 1 d .
Re1_3 Re 0.85430(3) 0.88083(2) 0.12612(2) 0.02619(10) Uani 1 1 d .
O1_3 O 0.8239(4) 0.7760(4) 0.2521(4) 0.0281(11) Uani 1 1 d .
O2_3 O 0.7746(5) 0.8896(4) 0.0486(4) 0.0448(14) Uani 1 1 d .
O3_3 O 0.8064(5) 1.0058(4) 0.1513(4) 0.0422(13) Uani 1 1 d .
O4_3 O 1.0050(5) 0.8510(5) 0.0589(5) 0.0635(19) Uani 1 1 d .

loop_
_atom_site_aniso_label
_atom_site_aniso_U_11
_atom_site_aniso_U_22
_atom_site_aniso_U_33
_atom_site_aniso_U_23
_atom_site_aniso_U_13
_atom_site_aniso_U_12
Cu2_2 0.0154(5) 0.0157(5) 0.0184(5) -0.0059(4) -0.0063(4) -0.0013(4)
N1_2 0.015(3) 0.021(3) 0.017(3) -0.005(2) -0.006(2) -0.004(2)
N2_2 0.017(3) 0.019(3) 0.020(3) -0.005(2) -0.005(2) -0.007(2)
N3_2 0.016(3) 0.014(3) 0.021(3) -0.005(2) -0.006(2) -0.003(2)
N4_2 0.015(3) 0.021(3) 0.022(3) -0.006(2) -0.008(2) -0.005(2)
C1_2 0.012(3) 0.022(3) 0.021(3) -0.004(3) -0.007(2) -0.008(3)
C2_2 0.013(3) 0.010(3) 0.029(3) -0.003(3) -0.007(3) -0.003(2)
C3_2 0.024(4) 0.026(4) 0.024(3) -0.009(3) -0.007(3) -0.010(3)
C4_2 0.024(4) 0.021(4) 0.033(4) -0.004(3) -0.013(3) -0.003(3)
C5_2 0.015(3) 0.025(4) 0.040(4) -0.006(3) -0.011(3) 0.003(3)
C6_2 0.023(4) 0.015(3) 0.035(4) -0.005(3) -0.010(3) -0.004(3)
C7_2 0.021(3) 0.019(3) 0.019(3) -0.004(3) -0.006(3) -0.007(3)
C8_2 0.011(3) 0.016(3) 0.024(3) -0.006(3) -0.004(2) -0.003(2)
C9_2 0.014(3) 0.021(3) 0.025(3) -0.004(3) -0.003(3) -0.008(3)
C10_2 0.017(3) 0.018(3) 0.019(3) -0.003(3) -0.005(3) -0.006(3)
C11_2 0.020(3) 0.016(3) 0.026(3) -0.004(3) -0.005(3) -0.005(3)
C12_2 0.030(4) 0.022(3) 0.017(3) -0.006(3) -0.001(3) -0.007(3)
C13_2 0.037(4) 0.028(4) 0.025(4) -0.011(3) -0.009(3) -0.008(3)
C14_2 0.023(3) 0.020(3) 0.026(3) -0.009(3) -0.010(3) 0.001(3)
C15_2 0.019(3) 0.017(3) 0.018(3) -0.005(3) -0.001(3) -0.007(3)
C16_2 0.016(3) 0.023(3) 0.017(3) -0.004(3) -0.005(2) -0.007(3)
Cu1_1 0.0164(4) 0.0166(4) 0.0173(4) -0.0062(3) -0.0059(3) -0.0009(3)
N1_1 0.018(3) 0.015(3) 0.022(3) -0.007(2) -0.010(2) 0.003(2)
N2_1 0.015(3) 0.019(3) 0.023(3) -0.011(2) -0.007(2) -0.002(2)
N3_1 0.016(3) 0.014(3) 0.024(3) -0.005(2) -0.009(2) -0.001(2)
N4_1 0.019(3) 0.017(3) 0.023(3) -0.006(2) -0.009(2) -0.004(2)
N5_1 0.017(3) 0.016(3) 0.017(3) -0.008(2) -0.005(2) -0.002(2)
N6_1 0.021(3) 0.016(3) 0.016(3) -0.003(2) -0.005(2) -0.004(2)
N7_1 0.017(3) 0.020(3) 0.019(3) -0.009(2) -0.004(2) -0.003(2)
N8_1 0.023(3) 0.017(3) 0.020(3) -0.008(2) -0.009(2) -0.002(2)
C1_1 0.016(3) 0.016(3) 0.017(3) -0.003(2) -0.003(2) -0.004(3)
C2_1 0.013(3) 0.021(3) 0.025(3) -0.007(3) -0.006(3) -0.003(3)
C3_1 0.020(3) 0.025(3) 0.022(3) -0.011(3) -0.006(3) -0.002(3)
C4_1 0.021(3) 0.031(4) 0.028(4) -0.014(3) -0.006(3) -0.001(3)
C5_1 0.021(3) 0.019(3) 0.031(4) -0.009(3) -0.007(3) 0.006(3)
C6_1 0.025(4) 0.026(4) 0.018(3) -0.008(3) -0.009(3) 0.000(3)
C7_1 0.015(3) 0.012(3) 0.022(3) -0.004(2) -0.007(3) -0.002(2)
C8_1 0.020(3) 0.014(3) 0.027(3) -0.010(3) -0.005(3) -0.004(3)
C9_1 0.009(3) 0.019(3) 0.021(3) -0.002(3) -0.003(2) -0.006(2)
C10_1 0.011(3) 0.019(3) 0.020(3) -0.002(3) -0.003(2) -0.008(2)
C11_1 0.026(4) 0.020(3) 0.019(3) -0.007(3) -0.007(3) -0.006(3)
C12_1 0.027(4) 0.027(4) 0.024(3) 0.000(3) -0.017(3) -0.007(3)
C13_1 0.026(4) 0.028(4) 0.024(3) -0.007(3) -0.013(3) -0.010(3)
C14_1 0.024(3) 0.018(3) 0.022(3) -0.007(3) -0.006(3) -0.006(3)
C15_1 0.012(3) 0.019(3) 0.031(4) -0.007(3) -0.009(3) -0.002(3)
C16_1 0.016(3) 0.026(3) 0.021(3) -0.005(3) -0.004(3) -0.013(3)
C17_1 0.020(3) 0.014(3) 0.016(3) 0.001(2) -0.006(2) -0.009(3)
C18_1 0.016(3) 0.015(3) 0.023(3) -0.007(3) -0.004(3) -0.006(2)
C19_1 0.024(3) 0.024(3) 0.021(3) -0.006(3) -0.009(3) -0.008(3)
C20_1 0.023(3) 0.019(3) 0.027(3) -0.009(3) -0.006(3) -0.002(3)
C21_1 0.015(3) 0.023(4) 0.035(4) -0.010(3) -0.008(3) -0.002(3)
C22_1 0.020(3) 0.021(3) 0.021(3) -0.009(3) -0.008(3) 0.001(3)
C23_1 0.018(3) 0.022(3) 0.018(3) -0.004(3) -0.007(3) -0.005(3)
C24_1 0.012(3) 0.013(3) 0.023(3) -0.004(2) -0.002(2) -0.004(2)
C25_1 0.016(3) 0.016(3) 0.021(3) -0.002(3) -0.006(3) -0.007(3)
C26_1 0.021(3) 0.023(3) 0.018(3) -0.005(3) -0.003(3) -0.010(3)
C27_1 0.019(3) 0.020(3) 0.037(4) -0.010(3) -0.012(3) -0.002(3)
C28_1 0.028(4) 0.028(4) 0.020(3) -0.002(3) -0.016(3) -0.002(3)
C29_1 0.034(4) 0.030(4) 0.024(3) -0.010(3) -0.013(3) -0.005(3)
C30_1 0.027(4) 0.028(4) 0.027(4) -0.010(3) -0.008(3) -0.006(3)
C31_1 0.016(3) 0.019(3) 0.015(3) -0.005(2) -0.005(2) -0.002(2)
C32_1 0.022(3) 0.021(3) 0.011(3) -0.002(2) -0.004(2) -0.008(3)
Re1_3 0.02492(16) 0.02173(15) 0.02281(15) -0.00622(10) -0.00458(11) -0.00165(11)
O1_3 0.016(2) 0.027(3) 0.033(3) -0.010(2) -0.006(2) 0.003(2)
O2_3 0.058(4) 0.033(3) 0.035(3) -0.018(2) -0.017(3) 0.006(3)
O3_3 0.066(4) 0.029(3) 0.034(3) -0.007(2) -0.017(3) -0.017(3)
O4_3 0.032(3) 0.057(4) 0.049(4) 0.011(3) 0.004(3) -0.011(3)

loop_
_atom_type_symbol
_atom_type_description
_atom_type_scat_dispersion_real
_atom_type_scat_dispersion_imag
_atom_type_scat_source
C C 0.0033 0.0016 'International Tables Vol C Tables 4.2.6.8 and 6.1.1.4'
H H 0.0000 0.0000 'International Tables Vol C Tables 4.2.6.8 and 6.1.1.4'
N N 0.0061 0.0033 'International Tables Vol C Tables 4.2.6.8 and 6.1.1.4'
O O 0.0106 0.0060 'International Tables Vol C Tables 4.2.6.8 and 6.1.1.4'
Cu Cu 0.3201 1.2651 'International Tables Vol C Tables 4.2.6.8 and 6.1.1.4'
Re Re -1.0185 7.2310 'International Tables Vol C Tables 4.2.6.8 and 6.1.1.4'

loop_
_geom_angle_atom_site_label_1
_geom_angle_atom_site_label_2
_geom_angle_atom_site_label_3
_geom_angle
_geom_angle_site_symmetry_1
_geom_angle_site_symmetry_3
N3_2 Cu2_2 N3_2 180.000(1) 2_666 .
N3_2 Cu2_2 N1_2 90.1(2) 2_666 .
N3_2 Cu2_2 N1_2 89.9(2) . .
N3_2 Cu2_2 N1_2 89.9(2) 2_666 2_666
N3_2 Cu2_2 N1_2 90.1(2) . 2_666
N1_2 Cu2_2 N1_2 180.0(3) . 2_666
C8_2 N1_2 C1_2 108.0(5) . .
C8_2 N1_2 Cu2_2 126.3(4) . .
C1_2 N1_2 Cu2_2 125.7(4) . .
C8_2 N2_2 C9_2 122.6(5) . .
C16_2 N3_2 C9_2 108.0(5) . .
C16_2 N3_2 Cu2_2 125.6(4) . .
C9_2 N3_2 Cu2_2 126.4(4) . .
C1_2 N4_2 C16_2 121.6(5) 2_666 .
N4_2 C1_2 N1_2 128.0(5) 2_666 .
N4_2 C1_2 C2_2 123.3(5) 2_666 .
N1_2 C1_2 C2_2 108.7(5) . .
C3_2 C2_2 C7_2 121.7(6) . .
C3_2 C2_2 C1_2 131.2(6) . .
C7_2 C2_2 C1_2 107.1(5) . .
C2_2 C3_2 C4_2 116.4(6) . .
C5_2 C4_2 C3_2 121.4(6) . .
C4_2 C5_2 C6_2 122.4(6) . .
C5_2 C6_2 C7_2 116.4(6) . .
C6_2 C7_2 C2_2 121.6(6) . .
C6_2 C7_2 C8_2 132.2(6) . .
C2_2 C7_2 C8_2 106.2(5) . .
N2_2 C8_2 N1_2 127.5(5) . .
N2_2 C8_2 C7_2 122.5(5) . .
N1_2 C8_2 C7_2 110.1(5) . .
N2_2 C9_2 N3_2 127.3(6) . .
N2_2 C9_2 C10_2 122.7(5) . .
N3_2 C9_2 C10_2 110.0(5) . .
C15_2 C10_2 C11_2 121.6(6) . .
C15_2 C10_2 C9_2 106.1(5) . .
C11_2 C10_2 C9_2 132.2(6) . .
C12_2 C11_2 C10_2 117.7(6) . .
C11_2 C12_2 C13_2 120.8(6) . .
C12_2 C13_2 C14_2 122.6(6) . .
C13_2 C14_2 C15_2 116.4(6) . .
C10_2 C15_2 C14_2 120.9(6) . .
C10_2 C15_2 C16_2 107.0(5) . .
C14_2 C15_2 C16_2 132.1(6) . .
N4_2 C16_2 N3_2 128.9(6) . .
N4_2 C16_2 C15_2 122.2(5) . .
N3_2 C16_2 C15_2 108.9(5) . .
N1_1 Cu1_1 N3_1 89.8(2) . .
N1_1 Cu1_1 N5_1 172.6(2) . .
N3_1 Cu1_1 N5_1 89.7(2) . .
N1_1 Cu1_1 N7_1 89.8(2) . .
N3_1 Cu1_1 N7_1 173.0(2) . .
N5_1 Cu1_1 N7_1 89.9(2) . .
N1_1 Cu1_1 O1_3 96.26(18) . .
N3_1 Cu1_1 O1_3 95.28(18) . .
N5_1 Cu1_1 O1_3 91.16(18) . .
N7_1 Cu1_1 O1_3 91.74(18) . .
C1_1 N1_1 C8_1 107.2(5) . .
C1_1 N1_1 Cu1_1 126.1(4) . .
C8_1 N1_1 Cu1_1 126.6(4) . .
C9_1 N2_1 C8_1 122.4(5) . .
C16_1 N3_1 C9_1 107.4(5) . .
C16_1 N3_1 Cu1_1 126.0(4) . .
C9_1 N3_1 Cu1_1 126.4(4) . .
C16_1 N4_1 C17_1 122.4(5) . .
C17_1 N5_1 C24_1 106.8(5) . .
C17_1 N5_1 Cu1_1 126.9(4) . .
C24_1 N5_1 Cu1_1 126.1(4) . .
C25_1 N6_1 C24_1 123.4(5) . .
C32_1 N7_1 C25_1 107.1(5) . .
C32_1 N7_1 Cu1_1 126.1(4) . .
C25_1 N7_1 Cu1_1 126.7(4) . .
C1_1 N8_1 C32_1 122.3(5) . .
N8_1 C1_1 N1_1 127.8(5) . .
N8_1 C1_1 C2_1 121.8(5) . .
N1_1 C1_1 C2_1 110.3(5) . .
C7_1 C2_1 C3_1 121.9(6) . .
C7_1 C2_1 C1_1 105.6(5) . .
C3_1 C2_1 C1_1 132.5(6) . .
C4_1 C3_1 C2_1 117.4(6) . .
C3_1 C4_1 C5_1 121.2(6) . .
C4_1 C5_1 C6_1 121.9(6) . .
C5_1 C6_1 C7_1 117.6(6) . .
C2_1 C7_1 C6_1 119.9(6) . .
C2_1 C7_1 C8_1 107.0(5) . .
C6_1 C7_1 C8_1 133.1(6) . .
N2_1 C8_1 N1_1 127.3(5) . .
N2_1 C8_1 C7_1 122.8(5) . .
N1_1 C8_1 C7_1 110.0(5) . .
N2_1 C9_1 N3_1 127.3(5) . .
N2_1 C9_1 C10_1 122.4(5) . .
N3_1 C9_1 C10_1 110.3(5) . .
C11_1 C10_1 C15_1 121.0(6) . .
C11_1 C10_1 C9_1 133.0(6) . .
C15_1 C10_1 C9_1 106.0(5) . .
C10_1 C11_1 C12_1 117.4(6) . .
C11_1 C12_1 C13_1 121.3(6) . .
C14_1 C13_1 C12_1 121.6(6) . .
C15_1 C14_1 C13_1 116.3(6) . .
C14_1 C15_1 C10_1 122.5(6) . .
C14_1 C15_1 C16_1 130.9(6) . .
C10_1 C15_1 C16_1 106.6(5) . .
N4_1 C16_1 N3_1 127.9(6) . .
N4_1 C16_1 C15_1 122.3(5) . .
N3_1 C16_1 C15_1 109.8(5) . .
N4_1 C17_1 N5_1 126.8(5) . .
N4_1 C17_1 C18_1 122.6(5) . .
N5_1 C17_1 C18_1 110.6(5) . .
C19_1 C18_1 C23_1 120.0(6) . .
C19_1 C18_1 C17_1 133.9(6) . .
C23_1 C18_1 C17_1 106.1(5) . .
C20_1 C19_1 C18_1 118.9(6) . .
C21_1 C20_1 C19_1 120.1(6) . .
C20_1 C21_1 C22_1 122.5(6) . .
C21_1 C22_1 C23_1 117.2(6) . .
C22_1 C23_1 C18_1 121.3(6) . .
C22_1 C23_1 C24_1 132.6(6) . .
C18_1 C23_1 C24_1 106.1(5) . .
N6_1 C24_1 N5_1 127.0(5) . .
N6_1 C24_1 C23_1 122.6(5) . .
N5_1 C24_1 C23_1 110.4(5) . .
N6_1 C25_1 N7_1 126.5(5) . .
N6_1 C25_1 C26_1 123.2(5) . .
N7_1 C25_1 C26_1 110.4(5) . .
C27_1 C26_1 C31_1 121.2(6) . .
C27_1 C26_1 C25_1 133.3(6) . .
C31_1 C26_1 C25_1 105.5(5) . .
C28_1 C27_1 C26_1 118.1(6) . .
C27_1 C28_1 C29_1 120.9(6) . .
C30_1 C29_1 C28_1 121.3(6) . .
C29_1 C30_1 C31_1 117.9(6) . .
C30_1 C31_1 C26_1 120.5(6) . .
C30_1 C31_1 C32_1 132.5(6) . .
C26_1 C31_1 C32_1 107.1(5) . .
N8_1 C32_1 N7_1 127.4(5) . .
N8_1 C32_1 C31_1 122.6(5) . .
N7_1 C32_1 C31_1 110.0(5) . .
O4_3 Re1_3 O3_3 109.9(3) . .
O4_3 Re1_3 O2_3 110.8(3) . .
O3_3 Re1_3 O2_3 108.8(2) . .
O4_3 Re1_3 O1_3 109.3(2) . .
O3_3 Re1_3 O1_3 109.1(2) . .
O2_3 Re1_3 O1_3 108.9(2) . .
Re1_3 O1_3 Cu1_1 138.0(2) . .

loop_
_geom_bond_atom_site_label_1
_geom_bond_atom_site_label_2
_geom_bond_distance
_geom_bond_site_symmetry_2
Cu2_2 N3_2 1.945(5) 2_666
Cu2_2 N3_2 1.945(5) .
Cu2_2 N1_2 1.948(5) .
Cu2_2 N1_2 1.948(5) 2_666
N1_2 C8_2 1.372(7) .
N1_2 C1_2 1.385(7) .
N2_2 C8_2 1.326(7) .
N2_2 C9_2 1.335(8) .
N3_2 C16_2 1.368(7) .
N3_2 C9_2 1.369(7) .
N4_2 C1_2 1.321(7) 2_666
N4_2 C16_2 1.328(7) .
C1_2 N4_2 1.321(7) 2_666
C1_2 C2_2 1.469(8) .
C2_2 C3_2 1.390(8) .
C2_2 C7_2 1.393(8) .
C3_2 C4_2 1.398(9) .
C4_2 C5_2 1.381(9) .
C5_2 C6_2 1.386(9) .
C6_2 C7_2 1.390(8) .
C7_2 C8_2 1.461(8) .
C9_2 C10_2 1.452(8) .
C10_2 C15_2 1.381(8) .
C10_2 C11_2 1.391(8) .
C11_2 C12_2 1.377(9) .
C12_2 C13_2 1.379(9) .
C13_2 C14_2 1.387(8) .
C14_2 C15_2 1.402(8) .
C15_2 C16_2 1.463(8) .
Cu1_1 N1_1 1.946(5) .
Cu1_1 N3_1 1.948(5) .
Cu1_1 N5_1 1.949(5) .
Cu1_1 N7_1 1.951(5) .
Cu1_1 O1_3 2.374(5) .
N1_1 C1_1 1.364(7) .
N1_1 C8_1 1.375(7) .
N2_1 C9_1 1.331(7) .
N2_1 C8_1 1.343(8) .
N3_1 C16_1 1.368(8) .
N3_1 C9_1 1.381(7) .
N4_1 C16_1 1.335(8) .
N4_1 C17_1 1.337(7) .
N5_1 C17_1 1.371(7) .
N5_1 C24_1 1.372(7) .
N6_1 C25_1 1.328(7) .
N6_1 C24_1 1.343(7) .
N7_1 C32_1 1.367(7) .
N7_1 C25_1 1.378(7) .
N8_1 C1_1 1.327(7) .
N8_1 C32_1 1.337(7) .
C1_1 C2_1 1.462(8) .
C2_1 C7_1 1.391(8) .
C2_1 C3_1 1.399(8) .
C3_1 C4_1 1.377(9) .
C4_1 C5_1 1.381(9) .
C5_1 C6_1 1.389(8) .
C6_1 C7_1 1.397(8) .
C7_1 C8_1 1.445(8) .
C9_1 C10_1 1.460(8) .
C10_1 C11_1 1.382(8) .
C10_1 C15_1 1.394(8) .
C11_1 C12_1 1.384(8) .
C12_1 C13_1 1.403(9) .
C13_1 C14_1 1.388(8) .
C14_1 C15_1 1.383(8) .
C15_1 C16_1 1.471(8) .
C17_1 C18_1 1.446(8) .
C18_1 C19_1 1.387(8) .
C18_1 C23_1 1.400(8) .
C19_1 C20_1 1.383(8) .
C20_1 C21_1 1.377(9) .
C21_1 C22_1 1.382(8) .
C22_1 C23_1 1.387(8) .
C23_1 C24_1 1.449(8) .
C25_1 C26_1 1.452(8) .
C26_1 C27_1 1.384(9) .
C26_1 C31_1 1.397(8) .
C27_1 C28_1 1.371(9) .
C28_1 C29_1 1.405(9) .
C29_1 C30_1 1.371(9) .
C30_1 C31_1 1.395(8) .
C31_1 C32_1 1.446(8) .
Re1_3 O4_3 1.678(5) .
Re1_3 O3_3 1.714(5) .
Re1_3 O2_3 1.717(5) .
Re1_3 O1_3 1.740(4) .
